data_7054039
loop_
_publ_author_name
'Parveen, Mehtab'
'Malla, Ali Mohammed'
'Alam, Mahboob'
'Ahmad, Musheer'
'Rafiq, Shahnawaz'

_publ_section_title
;
 Stereoselective synthesis of Z-acrylonitrile derivatives: catalytic and
 acetylcholinesterase inhibition studies
;
_journal_issue 4
_journal_name_full 'New Journal of Chemistry'
_journal_page_first 1655
_journal_paper_doi 10.1039/c3nj01384g
_journal_volume 38
_journal_year 2014
_chemical_formula_moiety 'C17 H14 N2 O4'
_chemical_formula_sum 'C17 H14 N2 O4'
_chemical_formula_weight 310.30
_chemical_name_systematic
;
 ?
;
_space_group_IT_number 14
_symmetry_cell_setting monoclinic
_symmetry_space_group_name_Hall '-P 2ybc'
_symmetry_space_group_name_H-M 'P 1 21/c 1'
_atom_sites_solution_hydrogens geom
_atom_sites_solution_primary direct
_atom_sites_solution_secondary difmap
_audit_creation_method SHELXL-97
_cell_angle_alpha 90.000
_cell_angle_beta 91.229(5)
_cell_angle_gamma 90.000
_cell_formula_units_Z 4
_cell_length_a 15.634(5)
_cell_length_b 4.720(2)
_cell_length_c 19.585(5)
_cell_measurement_reflns_used 999
_cell_measurement_temperature 100(2)
_cell_measurement_theta_max 25.50
_cell_measurement_theta_min 1.30
_cell_volume 1444.9(9)
_computing_structure_refinement 'SHELXL-97 (Sheldrick, 1997)'
_diffrn_ambient_temperature 100(2)
_diffrn_measured_fraction_theta_full 0.993
_diffrn_measured_fraction_theta_max 0.993
_diffrn_radiation_monochromator graphite
_diffrn_radiation_source 'fine-focus sealed tube'
_diffrn_radiation_type MoK\a
_diffrn_radiation_wavelength 0.71073
_diffrn_reflns_av_R_equivalents 0.0370
_diffrn_reflns_av_sigmaI/netI 0.0362
_diffrn_reflns_limit_h_max 18
_diffrn_reflns_limit_h_min -18
_diffrn_reflns_limit_k_max 5
_diffrn_reflns_limit_k_min -5
_diffrn_reflns_limit_l_max 23
_diffrn_reflns_limit_l_min -20
_diffrn_reflns_number 7121
_diffrn_reflns_theta_full 25.50
_diffrn_reflns_theta_max 25.50
_diffrn_reflns_theta_min 1.30
_exptl_absorpt_coefficient_mu 0.103
_exptl_absorpt_correction_T_max 0.981
_exptl_absorpt_correction_T_min 0.973
_exptl_absorpt_correction_type empirical
_exptl_absorpt_process_details sadabs
_exptl_crystal_colour Yellow
_exptl_crystal_density_diffrn 1.426
_exptl_crystal_density_method 'not measured'
_exptl_crystal_description Block
_exptl_crystal_F_000 648
_exptl_crystal_size_max 0.27
_exptl_crystal_size_mid 0.23
_exptl_crystal_size_min 0.19
_refine_diff_density_max 0.338
_refine_diff_density_min -0.415
_refine_diff_density_rms 0.080
_refine_ls_extinction_method none
_refine_ls_goodness_of_fit_ref 1.129
_refine_ls_hydrogen_treatment mixed
_refine_ls_matrix_type full
_refine_ls_number_parameters 212
_refine_ls_number_reflns 2678
_refine_ls_number_restraints 0
_refine_ls_restrained_S_all 1.129
_refine_ls_R_factor_all 0.0633
_refine_ls_R_factor_gt 0.0494
_refine_ls_shift/su_max 0.000
_refine_ls_shift/su_mean 0.000
_refine_ls_structure_factor_coef Fsqd
_refine_ls_weighting_details 'calc w=1/[\s^2^(Fo^2^)+(0.1041P)^2^+0.4073P] where P=(Fo^2^+2Fc^2^)/3'
_refine_ls_weighting_scheme calc
_refine_ls_wR_factor_gt 0.1345
_refine_ls_wR_factor_ref 0.1712
_reflns_number_gt 2178
_reflns_number_total 2678
_reflns_threshold_expression >2sigma(I)
_cod_data_source_file c3nj01384g2.cif
_cod_data_source_block Compound1
_cod_depositor_comments
;
The following automatic conversions were performed:

'_symmetry_cell_setting' value 'Monoclinic' changed to 'monoclinic'
according to
/usr/data/users/saulius/crontab/automatic-downloads/current/RSC/lib/dictionaries/cif_core.dic
dictionary named 'cif_core.dic' version 2.4.2 from 2011-04-26.

Automatic conversion script
Id: cif_fix_values 2281 2013-09-26 08:29:07Z andrius 
;
_cod_original_cell_volume 1444.9(16)
_cod_original_sg_symbol_H-M P21/c
_cod_database_code 7054039

loop_
_symmetry_equiv_pos_as_xyz
'x, y, z'
'-x, y+1/2, -z+1/2'
'-x, -y, -z'
'x, -y-1/2, z-1/2'

loop_
_atom_site_label
_atom_site_type_symbol
_atom_site_fract_x
_atom_site_fract_y
_atom_site_fract_z
_atom_site_U_iso_or_equiv
_atom_site_adp_type
_atom_site_occupancy
_atom_site_symmetry_multiplicity
_atom_site_calc_flag
_atom_site_refinement_flags
O1 O 0.54280(10) 0.9396(3) -0.09562(8) 0.0301(4) Uani 1 1 d .
O2 O 0.52041(10) 0.7527(4) -0.19561(8) 0.0352(4) Uani 1 1 d .
O3 O 0.28884(9) -0.3785(3) 0.14144(7) 0.0225(4) Uani 1 1 d .
O4 O 0.17731(9) -0.6959(3) 0.21140(7) 0.0263(4) Uani 1 1 d .
N1 N 0.50461(11) 0.7763(4) -0.13512(9) 0.0222(4) Uani 1 1 d .
N2 N 0.14188(12) -0.1587(4) -0.11881(10) 0.0333(5) Uani 1 1 d .
C1 C 0.43624(12) 0.5978(4) -0.10778(10) 0.0199(5) Uani 1 1 d .
C2 C 0.41673(12) 0.6227(4) -0.03905(10) 0.0210(5) Uani 1 1 d .
H2 H 0.4458 0.7516 -0.0111 0.025 Uiso 1 1 calc R
C3 C 0.35335(12) 0.4520(4) -0.01312(10) 0.0204(5) Uani 1 1 d .
H3 H 0.3401 0.4643 0.0329 0.024 Uiso 1 1 calc R
C4 C 0.30884(12) 0.2607(4) -0.05537(10) 0.0195(5) Uani 1 1 d .
C5 C 0.32911(13) 0.2457(4) -0.12461(10) 0.0222(5) Uani 1 1 d .
H5 H 0.2989 0.1225 -0.1533 0.027 Uiso 1 1 calc R
C6 C 0.39342(13) 0.4116(5) -0.15091(10) 0.0222(5) Uani 1 1 d .
H6 H 0.4076 0.3981 -0.1967 0.027 Uiso 1 1 calc R
C7 C 0.24232(12) 0.0715(4) -0.02731(10) 0.0203(5) Uani 1 1 d .
C8 C 0.23874(13) -0.0021(4) 0.03915(11) 0.0213(5) Uani 1 1 d .
C9 C 0.17555(13) -0.1879(4) 0.07124(10) 0.0208(5) Uani 1 1 d .
C10 C 0.20251(12) -0.3617(4) 0.12543(10) 0.0192(5) Uani 1 1 d .
C11 C 0.14393(13) -0.5347(4) 0.15952(10) 0.0213(5) Uani 1 1 d .
C12 C 0.05860(13) -0.5343(5) 0.13846(11) 0.0237(5) Uani 1 1 d .
H12 H 0.0193 -0.6487 0.1604 0.028 Uiso 1 1 calc R
C13 C 0.03215(13) -0.3614(5) 0.08433(11) 0.0248(5) Uani 1 1 d .
H13 H -0.0251 -0.3621 0.0703 0.030 Uiso 1 1 calc R
C14 C 0.08898(13) -0.1900(5) 0.05136(11) 0.0250(5) Uani 1 1 d .
H14 H 0.0699 -0.0747 0.0157 0.030 Uiso 1 1 calc R
C15 C 0.31439(13) -0.2475(5) 0.20518(11) 0.0260(5) Uani 1 1 d .
H15A H 0.3750 -0.2688 0.2122 0.039 Uiso 1 1 calc R
H15B H 0.2850 -0.3368 0.2420 0.039 Uiso 1 1 calc R
H15C H 0.3002 -0.0497 0.2038 0.039 Uiso 1 1 calc R
C16 C 0.11783(15) -0.8559(5) 0.25061(12) 0.0306(5) Uani 1 1 d .
H16A H 0.1483 -0.9606 0.2854 0.046 Uiso 1 1 calc R
H16B H 0.0872 -0.9850 0.2211 0.046 Uiso 1 1 calc R
H16C H 0.0781 -0.7292 0.2715 0.046 Uiso 1 1 calc R
C17 C 0.18470(13) -0.0583(5) -0.07710(11) 0.0237(5) Uani 1 1 d .
H8 H 0.2825(13) 0.073(5) 0.0689(11) 0.015(5) Uiso 1 1 d .

loop_
_atom_site_aniso_label
_atom_site_aniso_U_11
_atom_site_aniso_U_22
_atom_site_aniso_U_33
_atom_site_aniso_U_23
_atom_site_aniso_U_13
_atom_site_aniso_U_12
O1 0.0305(8) 0.0304(9) 0.0293(9) -0.0009(7) 0.0008(7) -0.0085(7)
O2 0.0398(10) 0.0425(11) 0.0237(9) -0.0002(7) 0.0087(7) -0.0098(8)
O3 0.0209(7) 0.0258(8) 0.0207(8) -0.0002(6) 0.0011(6) -0.0003(6)
O4 0.0275(8) 0.0240(8) 0.0276(8) 0.0067(6) 0.0046(6) -0.0012(6)
N1 0.0235(9) 0.0213(9) 0.0218(10) 0.0015(7) 0.0038(7) 0.0014(7)
N2 0.0335(11) 0.0372(12) 0.0292(11) -0.0038(9) 0.0025(9) -0.0088(9)
C1 0.0204(10) 0.0177(10) 0.0215(11) 0.0044(8) 0.0029(8) 0.0022(8)
C2 0.0218(10) 0.0183(10) 0.0229(11) 0.0009(8) -0.0021(8) 0.0016(8)
C3 0.0219(10) 0.0212(11) 0.0180(10) 0.0011(8) 0.0019(8) 0.0053(8)
C4 0.0208(10) 0.0158(10) 0.0220(11) 0.0003(8) 0.0004(8) 0.0026(8)
C5 0.0250(11) 0.0197(11) 0.0219(11) -0.0018(8) -0.0009(8) 0.0013(8)
C6 0.0266(11) 0.0225(11) 0.0174(10) 0.0004(8) 0.0025(8) 0.0021(8)
C7 0.0209(10) 0.0172(10) 0.0228(10) -0.0006(8) 0.0033(8) 0.0022(8)
C8 0.0198(10) 0.0180(11) 0.0260(11) -0.0014(8) 0.0006(8) 0.0003(8)
C9 0.0229(10) 0.0189(11) 0.0208(10) -0.0024(8) 0.0034(8) -0.0002(8)
C10 0.0188(10) 0.0162(10) 0.0228(11) -0.0018(8) 0.0020(8) 0.0000(7)
C11 0.0262(10) 0.0164(10) 0.0215(11) -0.0011(8) 0.0028(8) 0.0003(8)
C12 0.0258(11) 0.0199(11) 0.0258(11) -0.0041(8) 0.0069(8) -0.0031(8)
C13 0.0201(10) 0.0250(11) 0.0292(12) -0.0035(9) 0.0007(8) -0.0015(8)
C14 0.0255(11) 0.0245(11) 0.0249(11) -0.0006(9) 0.0002(8) 0.0021(9)
C15 0.0268(11) 0.0291(12) 0.0221(11) -0.0018(9) -0.0014(9) -0.0026(9)
C16 0.0353(12) 0.0269(12) 0.0299(12) 0.0074(9) 0.0096(10) -0.0032(10)
C17 0.0248(11) 0.0226(11) 0.0239(11) 0.0008(9) 0.0059(9) -0.0006(9)

loop_
_atom_type_symbol
_atom_type_description
_atom_type_scat_dispersion_real
_atom_type_scat_dispersion_imag
_atom_type_scat_source
C C 0.0033 0.0016 'International Tables Vol C Tables 4.2.6.8 and 6.1.1.4'
H H 0.0000 0.0000 'International Tables Vol C Tables 4.2.6.8 and 6.1.1.4'
N N 0.0061 0.0033 'International Tables Vol C Tables 4.2.6.8 and 6.1.1.4'
O O 0.0106 0.0060 'International Tables Vol C Tables 4.2.6.8 and 6.1.1.4'

loop_
_geom_angle_atom_site_label_1
_geom_angle_atom_site_label_2
_geom_angle_atom_site_label_3
_geom_angle
C10 O3 C15 115.03(15)
C11 O4 C16 116.78(17)
O2 N1 O1 123.97(18)
O2 N1 C1 117.72(17)
O1 N1 C1 118.30(17)
C6 C1 C2 122.11(19)
C6 C1 N1 119.20(18)
C2 C1 N1 118.69(18)
C3 C2 C1 118.69(19)
C3 C2 H2 120.7
C1 C2 H2 120.7
C2 C3 C4 120.67(19)
C2 C3 H3 119.7
C4 C3 H3 119.7
C3 C4 C5 119.00(19)
C3 C4 C7 120.81(18)
C5 C4 C7 120.17(18)
C6 C5 C4 120.90(19)
C6 C5 H5 119.6
C4 C5 H5 119.6
C1 C6 C5 118.62(19)
C1 C6 H6 120.7
C5 C6 H6 120.7
C8 C7 C17 120.15(19)
C8 C7 C4 123.75(19)
C17 C7 C4 115.80(17)
C7 C8 C9 127.39(19)
C7 C8 H8 116.6(13)
C9 C8 H8 116.0(13)
C10 C9 C14 118.71(19)
C10 C9 C8 118.62(18)
C14 C9 C8 122.62(19)
O3 C10 C9 118.88(17)
O3 C10 C11 120.13(18)
C9 C10 C11 120.79(19)
O4 C11 C12 124.90(19)
O4 C11 C10 115.77(18)
C12 C11 C10 119.31(19)
C11 C12 C13 119.65(19)
C11 C12 H12 120.2
C13 C12 H12 120.2
C14 C13 C12 121.21(19)
C14 C13 H13 119.4
C12 C13 H13 119.4
C13 C14 C9 120.3(2)
C13 C14 H14 119.8
C9 C14 H14 119.8
O3 C15 H15A 109.5
O3 C15 H15B 109.5
H15A C15 H15B 109.5
O3 C15 H15C 109.5
H15A C15 H15C 109.5
H15B C15 H15C 109.5
O4 C16 H16A 109.5
O4 C16 H16B 109.5
H16A C16 H16B 109.5
O4 C16 H16C 109.5
H16A C16 H16C 109.5
H16B C16 H16C 109.5
N2 C17 C7 176.8(2)

loop_
_geom_bond_atom_site_label_1
_geom_bond_atom_site_label_2
_geom_bond_distance
O1 N1 1.237(2)
O2 N1 1.220(2)
O3 C10 1.381(2)
O3 C15 1.442(2)
O4 C11 1.364(3)
O4 C16 1.434(3)
N1 C1 1.471(3)
N2 C17 1.147(3)
C1 C6 1.382(3)
C1 C2 1.391(3)
C2 C3 1.382(3)
C2 H2 0.9300
C3 C4 1.400(3)
C3 H3 0.9300
C4 C5 1.401(3)
C4 C7 1.485(3)
C5 C6 1.383(3)
C5 H5 0.9300
C6 H6 0.9300
C7 C8 1.349(3)
C7 C17 1.449(3)
C8 C9 1.472(3)
C8 H8 0.96(2)
C9 C10 1.399(3)
C9 C14 1.400(3)
C10 C11 1.406(3)
C11 C12 1.388(3)
C12 C13 1.394(3)
C12 H12 0.9300
C13 C14 1.373(3)
C13 H13 0.9300
C14 H14 0.9300
C15 H15A 0.9600
C15 H15B 0.9600
C15 H15C 0.9600
C16 H16A 0.9600
C16 H16B 0.9600
C16 H16C 0.9600

loop_
_geom_torsion_atom_site_label_1
_geom_torsion_atom_site_label_2
_geom_torsion_atom_site_label_3
_geom_torsion_atom_site_label_4
_geom_torsion
O2 N1 C1 C6 0.4(3)
O1 N1 C1 C6 -179.28(18)
O2 N1 C1 C2 -179.54(18)
O1 N1 C1 C2 0.8(3)
C6 C1 C2 C3 1.0(3)
N1 C1 C2 C3 -179.04(17)
C1 C2 C3 C4 -0.9(3)
C2 C3 C4 C5 -0.4(3)
C2 C3 C4 C7 178.35(18)
C3 C4 C5 C6 1.6(3)
C7 C4 C5 C6 -177.18(18)
C2 C1 C6 C5 0.1(3)
N1 C1 C6 C5 -179.81(18)
C4 C5 C6 C1 -1.4(3)
C3 C4 C7 C8 -22.8(3)
C5 C4 C7 C8 155.9(2)
C3 C4 C7 C17 163.52(18)
C5 C4 C7 C17 -17.8(3)
C17 C7 C8 C9 -6.4(3)
C4 C7 C8 C9 -179.86(19)
C7 C8 C9 C10 145.3(2)
C7 C8 C9 C14 -37.1(3)
C15 O3 C10 C9 110.2(2)
C15 O3 C10 C11 -75.0(2)
C14 C9 C10 O3 174.57(18)
C8 C9 C10 O3 -7.7(3)
C14 C9 C10 C11 -0.2(3)
C8 C9 C10 C11 177.49(18)
C16 O4 C11 C12 -6.0(3)
C16 O4 C11 C10 174.93(18)
O3 C10 C11 O4 5.1(3)
C9 C10 C11 O4 179.82(18)
O3 C10 C11 C12 -174.04(18)
C9 C10 C11 C12 0.7(3)
O4 C11 C12 C13 -179.54(19)
C10 C11 C12 C13 -0.5(3)
C11 C12 C13 C14 -0.2(3)
C12 C13 C14 C9 0.7(3)
C10 C9 C14 C13 -0.5(3)
C8 C9 C14 C13 -178.06(19)
C8 C7 C17 N2 -154(4)
C4 C7 C17 N2 20(4)
